data_7251538
loop_
_publ_author_name
'Gerten, Anthony L.'
'Larson, Sarah N.'
'Ojala, William H.'

_publ_section_title
;
 Examining the role of molecular and crystallographic symmetry in
 isomorphism: a series of centrosymmetric &#x201C;bridge-flipped&#x201D;
 trifluoromethyl-substituted bis-benzylideneanilines
;
_journal_issue 4
_journal_name_full CrystEngComm
_journal_page_first 849
_journal_page_last 861
_journal_paper_doi 10.1039/D5CE01058F
_journal_volume 28
_journal_year 2026
_chemical_formula_sum 'C22 H14 F6 N2'
_chemical_formula_weight 420.35
_chemical_melting_point 404.0(10)
_chemical_name_systematic N,N^'^-(1,4-phenylenedimethylidyne)bis(3-trifluoromethyl)benzenamine
_space_group_crystal_system monoclinic
_space_group_IT_number 14
_space_group_name_Hall '-P 2yn'
_space_group_name_H-M_alt 'P 1 21/n 1'
_atom_sites_solution_hydrogens geom
_atom_sites_solution_primary direct
_audit_creation_method SHELXL-2019/3
_audit_update_record
;
2025-08-25 deposited with the CCDC.	2025-12-16 downloaded from the CCDC.
;
_cell_angle_alpha 90
_cell_angle_beta 96.023(2)
_cell_angle_gamma 90
_cell_formula_units_Z 2
_cell_length_a 12.786(3)
_cell_length_b 4.7478(10)
_cell_length_c 14.494(3)
_cell_measurement_reflns_used 2990
_cell_measurement_temperature 173(2)
_cell_measurement_theta_max 27.35
_cell_measurement_theta_min 2.83
_cell_volume 875.0(3)
_computing_cell_refinement 'Bruker SAINT'
_computing_data_collection 'Bruker APEX2'
_computing_data_reduction 'Bruker SAINT'
_computing_molecular_graphics
'Mercury (Macrae et al., J. Appl. Cryst., 53, 226-235, 2020)and ORTEP-3 for Windows (L. J. Farrugia, J. Appl. Cryst. (2012),45, 849-854)'
_computing_publication_material 'enCIFer (Allen et al., J. Appl. Cryst., 37, 335-338, 2004)'
_computing_structure_refinement 'SHELXL-2019/2 (Sheldrick, 2019)'
_computing_structure_solution 'SHELXT-2014/4 (Sheldrick, 2014)'
_diffrn_ambient_temperature 173(2)
_diffrn_measured_fraction_theta_full 0.999
_diffrn_measured_fraction_theta_max 0.994
_diffrn_measurement_device_type 'Bruker APEX-II CCD'
_diffrn_measurement_method '\f and \w scans'
_diffrn_radiation_type MoK\a
_diffrn_radiation_wavelength 0.71073
_diffrn_reflns_av_R_equivalents 0.0270
_diffrn_reflns_av_unetI/netI 0.0204
_diffrn_reflns_Laue_measured_fraction_full 0.999
_diffrn_reflns_Laue_measured_fraction_max 0.994
_diffrn_reflns_limit_h_max 16
_diffrn_reflns_limit_h_min -16
_diffrn_reflns_limit_k_max 6
_diffrn_reflns_limit_k_min -6
_diffrn_reflns_limit_l_max 18
_diffrn_reflns_limit_l_min -18
_diffrn_reflns_number 9477
_diffrn_reflns_point_group_measured_fraction_full 0.999
_diffrn_reflns_point_group_measured_fraction_max 0.994
_diffrn_reflns_theta_full 25.242
_diffrn_reflns_theta_max 27.556
_diffrn_reflns_theta_min 2.022
_diffrn_source 'sealed tube'
_exptl_absorpt_coefficient_mu 0.139
_exptl_absorpt_correction_T_max 0.7456
_exptl_absorpt_correction_T_min 0.6972
_exptl_absorpt_correction_type multi-scan
_exptl_absorpt_process_details 'SADABS 2012/1 (Sheldrick, 2012)'
_exptl_crystal_colour yellow
_exptl_crystal_density_diffrn 1.595
_exptl_crystal_density_method 'not measured'
_exptl_crystal_description needle
_exptl_crystal_F_000 428
_exptl_crystal_recrystallization_method 'Re-crystallisation from solvent: ethanol'
_exptl_crystal_size_max 0.350
_exptl_crystal_size_mid 0.220
_exptl_crystal_size_min 0.110
_exptl_transmission_factor_max 0.7456
_exptl_transmission_factor_min 0.6972
_refine_diff_density_max 0.281
_refine_diff_density_min -0.307
_refine_diff_density_rms 0.051
_refine_ls_extinction_method none
_refine_ls_goodness_of_fit_ref 1.063
_refine_ls_hydrogen_treatment constr
_refine_ls_matrix_type full
_refine_ls_number_parameters 136
_refine_ls_number_reflns 2010
_refine_ls_number_restraints 0
_refine_ls_restrained_S_all 1.063
_refine_ls_R_factor_all 0.0425
_refine_ls_R_factor_gt 0.0356
_refine_ls_shift/su_max 0.001
_refine_ls_shift/su_mean 0.000
_refine_ls_structure_factor_coef Fsqd
_refine_ls_weighting_details 'w=1/[\s^2^(Fo^2^)+(0.0452P)^2^+0.3384P] where P=(Fo^2^+2Fc^2^)/3'
_refine_ls_weighting_scheme calc
_refine_ls_wR_factor_gt 0.0900
_refine_ls_wR_factor_ref 0.0954
_reflns_Friedel_coverage 0.000
_reflns_number_gt 1699
_reflns_number_total 2010
_reflns_threshold_expression 'I > 2\s(I)'
_cod_data_source_file d5ce01058f2.cif
_cod_data_source_block 15018z
_cod_depositor_comments
;
The following automatic conversions were performed:

data item '_chemical_melting_point' value '403-405 K' was changed to
'404.0(10)' -- the average value was taken and precision was
estimated.

Automatic conversion script
Id: cif_fix_values 8170 2020-07-09 18:12:32Z antanas 
;
_cod_original_sg_symbol_H-M 'P 21/n'
_cod_database_code 7251538
_shelx_shelxl_version_number 2019/3
_shelx_space_group_comment
;
The symmetry employed for this shelxl refinement is uniquely defined
by the following loop, which should always be used as a source of
symmetry information in preference to the above space-group names.
They are only intended as comments.
;
_shelx_estimated_absorpt_t_min 0.953
_shelx_estimated_absorpt_t_max 0.985

loop_
_space_group_symop_operation_xyz
'x, y, z'
'-x+1/2, y+1/2, -z+1/2'
'-x, -y, -z'
'x-1/2, -y-1/2, z-1/2'

loop_
_atom_site_label
_atom_site_type_symbol
_atom_site_fract_x
_atom_site_fract_y
_atom_site_fract_z
_atom_site_U_iso_or_equiv
_atom_site_adp_type
_atom_site_occupancy
_atom_site_site_symmetry_order
_atom_site_calc_flag
_atom_site_refinement_flags_posn
_atom_site_refinement_flags_adp
_atom_site_refinement_flags_occupancy
_atom_site_disorder_assembly
_atom_site_disorder_group
F1 F 0.29889(6) -0.44336(19) 0.89736(6) 0.0356(2) Uani 1 1 d . . . . .
F2 F 0.36831(7) -0.8376(2) 0.94245(6) 0.0378(2) Uani 1 1 d . . . . .
F3 F 0.30358(6) -0.7829(2) 0.80091(6) 0.0353(2) Uani 1 1 d . . . . .
N1 N 0.57101(8) -0.0476(2) 0.68035(7) 0.0210(2) Uani 1 1 d . . . . .
C1 C 0.56005(9) -0.2514(3) 0.75084(8) 0.0185(3) Uani 1 1 d . . . . .
C2 C 0.46444(9) -0.3493(3) 0.77739(8) 0.0196(3) Uani 1 1 d . . . . .
H2 H 0.399917 -0.277934 0.748074 0.024 Uiso 1 1 calc R U . . .
C3 C 0.46411(9) -0.5518(3) 0.84689(8) 0.0187(3) Uani 1 1 d . . . . .
C4 C 0.55726(10) -0.6619(3) 0.89034(9) 0.0223(3) Uani 1 1 d . . . . .
H4 H 0.556165 -0.800074 0.937620 0.027 Uiso 1 1 calc R U . . .
C5 C 0.65213(10) -0.5657(3) 0.86325(9) 0.0245(3) Uani 1 1 d . . . . .
H5 H 0.716526 -0.639517 0.892013 0.029 Uiso 1 1 calc R U . . .
C6 C 0.65339(10) -0.3631(3) 0.79460(9) 0.0213(3) Uani 1 1 d . . . . .
H6 H 0.718847 -0.299078 0.777014 0.026 Uiso 1 1 calc R U . . .
C7 C 0.49104(10) 0.0841(3) 0.64284(8) 0.0202(3) Uani 1 1 d . . . . .
H7 H 0.424262 0.043595 0.662899 0.024 Uiso 1 1 calc R U . . .
C8 C 0.49736(10) 0.2961(3) 0.56981(8) 0.0188(3) Uani 1 1 d . . . . .
C9 C 0.59240(10) 0.3642(3) 0.53556(9) 0.0217(3) Uani 1 1 d . . . . .
H9 H 0.655470 0.272097 0.559443 0.026 Uiso 1 1 calc R U . . .
C10 C 0.40548(10) 0.4340(3) 0.53325(9) 0.0219(3) Uani 1 1 d . . . . .
H10 H 0.340552 0.388420 0.556012 0.026 Uiso 1 1 calc R U . . .
C11 C 0.36026(10) -0.6540(3) 0.87226(9) 0.0224(3) Uani 1 1 d . . . . .

loop_
_atom_site_aniso_label
_atom_site_aniso_U_11
_atom_site_aniso_U_22
_atom_site_aniso_U_33
_atom_site_aniso_U_23
_atom_site_aniso_U_13
_atom_site_aniso_U_12
F1 0.0305(4) 0.0298(5) 0.0494(5) -0.0009(4) 0.0180(4) 0.0042(3)
F2 0.0334(5) 0.0401(5) 0.0407(5) 0.0220(4) 0.0072(4) -0.0033(4)
F3 0.0260(4) 0.0430(5) 0.0364(5) -0.0076(4) 0.0017(3) -0.0111(4)
N1 0.0227(5) 0.0190(5) 0.0213(5) 0.0032(4) 0.0023(4) -0.0013(4)
C1 0.0216(6) 0.0167(6) 0.0171(5) 0.0000(4) 0.0023(4) 0.0000(4)
C2 0.0192(6) 0.0179(6) 0.0214(6) 0.0020(5) 0.0001(5) 0.0020(5)
C3 0.0218(6) 0.0167(6) 0.0179(6) -0.0007(5) 0.0030(4) -0.0006(5)
C4 0.0255(6) 0.0217(6) 0.0194(6) 0.0044(5) 0.0005(5) 0.0010(5)
C5 0.0206(6) 0.0263(7) 0.0253(6) 0.0037(5) -0.0032(5) 0.0025(5)
C6 0.0184(6) 0.0216(6) 0.0240(6) 0.0000(5) 0.0021(5) -0.0010(5)
C7 0.0225(6) 0.0187(6) 0.0199(6) 0.0008(5) 0.0041(5) -0.0021(5)
C8 0.0225(6) 0.0169(6) 0.0171(5) 0.0000(4) 0.0022(4) -0.0016(5)
C9 0.0204(6) 0.0212(6) 0.0232(6) 0.0029(5) 0.0011(5) 0.0019(5)
C10 0.0197(6) 0.0229(6) 0.0235(6) 0.0039(5) 0.0049(5) -0.0014(5)
C11 0.0239(6) 0.0202(6) 0.0234(6) 0.0032(5) 0.0038(5) 0.0005(5)

loop_
_atom_type_symbol
_atom_type_description
_atom_type_scat_dispersion_real
_atom_type_scat_dispersion_imag
_atom_type_scat_source
C C 0.0033 0.0016 'International Tables Vol C Tables 4.2.6.8 and 6.1.1.4'
H H 0.0000 0.0000 'International Tables Vol C Tables 4.2.6.8 and 6.1.1.4'
N N 0.0061 0.0033 'International Tables Vol C Tables 4.2.6.8 and 6.1.1.4'
F F 0.0171 0.0103 'International Tables Vol C Tables 4.2.6.8 and 6.1.1.4'

loop_
_geom_angle_atom_site_label_1
_geom_angle_atom_site_label_2
_geom_angle_atom_site_label_3
_geom_angle
_geom_angle_site_symmetry_1
_geom_angle_site_symmetry_3
_geom_angle_publ_flag
C7 N1 C1 120.37(11) . . ?
C6 C1 C2 118.60(11) . . ?
C6 C1 N1 116.11(11) . . ?
C2 C1 N1 125.28(11) . . ?
C3 C2 C1 119.83(11) . . ?
C3 C2 H2 120.1 . . ?
C1 C2 H2 120.1 . . ?
C4 C3 C2 121.32(11) . . ?
C4 C3 C11 120.50(11) . . ?
C2 C3 C11 118.16(11) . . ?
C3 C4 C5 118.70(11) . . ?
C3 C4 H4 120.7 . . ?
C5 C4 H4 120.7 . . ?
C6 C5 C4 120.46(11) . . ?
C6 C5 H5 119.8 . . ?
C4 C5 H5 119.8 . . ?
C5 C6 C1 121.09(11) . . ?
C5 C6 H6 119.5 . . ?
C1 C6 H6 119.5 . . ?
N1 C7 C8 122.86(11) . . ?
N1 C7 H7 118.6 . . ?
C8 C7 H7 118.6 . . ?
C9 C8 C10 118.95(11) . . ?
C9 C8 C7 121.99(11) . . ?
C10 C8 C7 119.07(11) . . ?
C10 C9 C8 119.92(11) 3_666 . ?
C10 C9 H9 120.0 3_666 . ?
C8 C9 H9 120.0 . . ?
C9 C10 C8 121.14(11) 3_666 . ?
C9 C10 H10 119.4 3_666 . ?
C8 C10 H10 119.4 . . ?
F2 C11 F1 106.25(10) . . ?
F2 C11 F3 106.29(11) . . ?
F1 C11 F3 105.28(10) . . ?
F2 C11 C3 113.56(10) . . ?
F1 C11 C3 112.56(11) . . ?
F3 C11 C3 112.28(10) . . ?

loop_
_geom_bond_atom_site_label_1
_geom_bond_atom_site_label_2
_geom_bond_distance
_geom_bond_site_symmetry_2
_geom_bond_publ_flag
F1 C11 1.3447(15) . ?
F2 C11 1.3357(15) . ?
F3 C11 1.3461(15) . ?
N1 C7 1.2710(17) . ?
N1 C1 1.4244(15) . ?
C1 C6 1.3961(17) . ?
C1 C2 1.3991(17) . ?
C2 C3 1.3928(17) . ?
C2 H2 0.9500 . ?
C3 C4 1.3896(17) . ?
C3 C11 1.4954(17) . ?
C4 C5 1.3906(18) . ?
C4 H4 0.9500 . ?
C5 C6 1.3853(18) . ?
C5 H5 0.9500 . ?
C6 H6 0.9500 . ?
C7 C8 1.4693(17) . ?
C7 H7 0.9500 . ?
C8 C9 1.3978(18) . ?
C8 C10 1.3996(17) . ?
C9 C10 1.3853(17) 3_666 ?
C9 H9 0.9500 . ?
C10 H10 0.9500 . ?

loop_
_geom_torsion_atom_site_label_1
_geom_torsion_atom_site_label_2
_geom_torsion_atom_site_label_3
_geom_torsion_atom_site_label_4
_geom_torsion
_geom_torsion_site_symmetry_1
_geom_torsion_site_symmetry_2
_geom_torsion_site_symmetry_3
_geom_torsion_site_symmetry_4
_geom_torsion_publ_flag
C7 N1 C1 C6 -173.50(12) . . . . ?
C7 N1 C1 C2 7.85(19) . . . . ?
N1 C1 C2 C3 179.34(11) . . . . ?
C1 C2 C3 C11 -179.12(11) . . . . ?
C11 C3 C4 C5 178.55(12) . . . . ?
N1 C1 C6 C5 -179.06(11) . . . . ?
C1 N1 C7 C8 -179.94(10) . . . . ?
N1 C7 C8 C9 1.02(19) . . . . ?
N1 C7 C8 C10 -179.09(12) . . . . ?
C7 C8 C9 C10 -179.89(11) . . . 3_666 ?
C7 C8 C10 C9 179.88(11) . . . 3_666 ?
C4 C3 C11 F2 4.46(17) . . . . ?
C2 C3 C11 F2 -177.02(11) . . . . ?
C4 C3 C11 F1 125.24(13) . . . . ?
C2 C3 C11 F1 -56.24(15) . . . . ?
C4 C3 C11 F3 -116.16(13) . . . . ?
C2 C3 C11 F3 62.36(15) . . . . ?
